data_4122553
loop_
_publ_author_name
'Bagchi, Vivek'
'Paraskevopoulou, Patrina'
'Das, Purak'
'Chi, Lingyu'
'Wang, Qiuwen'
'Choudhury, Amitava'
'Mathieson, Jennifer S.'
'Cronin, Leroy'
'Pardue, Daniel B.'
'Cundari, Thomas R.'
'Mitrikas, George'
'Sanakis, Yiannis'
'Stavropoulos, Pericles'

_publ_section_title
;
 A Versatile Tripodal Cu(I) Reagent for C-N Bond Construction via
 Nitrene-Transfer Chemistry: Catalytic Perspectives and Mechanistic
 Insights on C-H Aminations/Amidinations and Olefin Aziridinations.
;
_journal_issue 32
_journal_name_full 'Journal of the American Chemical Society'
_journal_page_first 11362
_journal_page_last 11381
_journal_paper_doi 10.1021/ja503869j
_journal_volume 136
_journal_year 2014
_chemical_formula_moiety 'C15 H18 N2 O4 S2'
_chemical_formula_sum 'C15 H18 N2 O4 S2'
_chemical_formula_weight 354.43
_chemical_name_systematic
;
 ?
;
_space_group_IT_number 33
_symmetry_cell_setting orthorhombic
_symmetry_space_group_name_Hall 'P 2c -2n'
_symmetry_space_group_name_H-M 'P n a 21'
_atom_sites_solution_hydrogens geom
_atom_sites_solution_primary direct
_atom_sites_solution_secondary difmap
_audit_creation_method SHELXL-97
_cell_angle_alpha 90.00
_cell_angle_beta 90.00
_cell_angle_gamma 90.00
_cell_formula_units_Z 8
_cell_length_a 34.23(3)
_cell_length_b 15.810(13)
_cell_length_c 6.133(5)
_cell_measurement_reflns_used 1000
_cell_measurement_temperature 293(2)
_cell_measurement_theta_max 18.41
_cell_measurement_theta_min 2.38
_cell_volume 3319(5)
_computing_cell_refinement 'Bruker SAINT'
_computing_data_collection 'Bruker APEX2'
_computing_data_reduction 'Bruker SAINT'
_computing_molecular_graphics 'Bruker SHELXTL'
_computing_publication_material 'Bruker SHELXTL'
_computing_structure_refinement 'SHELXL-97 (Sheldrick, 2008)'
_computing_structure_solution 'SHELXS-97 (Sheldrick, 2008)'
_diffrn_ambient_temperature 293(2)
_diffrn_measured_fraction_theta_full 0.995
_diffrn_measured_fraction_theta_max 0.995
_diffrn_measurement_device_type 'Bruker APEX-II CCD'
_diffrn_measurement_method '\f and \w scans'
_diffrn_radiation_monochromator graphite
_diffrn_radiation_source 'fine-focus sealed tube'
_diffrn_radiation_type MoK\a
_diffrn_radiation_wavelength 0.71073
_diffrn_reflns_av_R_equivalents 0.1306
_diffrn_reflns_av_sigmaI/netI 0.1065
_diffrn_reflns_limit_h_max 44
_diffrn_reflns_limit_h_min -44
_diffrn_reflns_limit_k_max 20
_diffrn_reflns_limit_k_min -20
_diffrn_reflns_limit_l_max 7
_diffrn_reflns_limit_l_min -7
_diffrn_reflns_number 37249
_diffrn_reflns_theta_full 27.50
_diffrn_reflns_theta_max 27.50
_diffrn_reflns_theta_min 1.75
_exptl_absorpt_coefficient_mu 0.342
_exptl_absorpt_correction_T_max 0.9865
_exptl_absorpt_correction_T_min 0.9348
_exptl_absorpt_correction_type multi-scan
_exptl_absorpt_process_details '(SADABS; Bruker, 2008)'
_exptl_crystal_colour Colorless
_exptl_crystal_density_diffrn 1.419
_exptl_crystal_density_method 'not measured'
_exptl_crystal_description broken
_exptl_crystal_F_000 1488
_exptl_crystal_size_max 0.05
_exptl_crystal_size_mid 0.04
_exptl_crystal_size_min 0.03
_refine_diff_density_max 0.419
_refine_diff_density_min -0.322
_refine_diff_density_rms 0.073
_refine_ls_abs_structure_details 'Flack H D (1983), Acta Cryst. A39, 876-881'
_refine_ls_abs_structure_Flack -0.13(10)
_refine_ls_extinction_method none
_refine_ls_goodness_of_fit_ref 1.060
_refine_ls_hydrogen_treatment constr
_refine_ls_matrix_type full
_refine_ls_number_parameters 419
_refine_ls_number_reflns 7516
_refine_ls_number_restraints 1
_refine_ls_restrained_S_all 1.060
_refine_ls_R_factor_all 0.1159
_refine_ls_R_factor_gt 0.0716
_refine_ls_shift/su_max 0.000
_refine_ls_shift/su_mean 0.000
_refine_ls_structure_factor_coef Fsqd
_refine_ls_weighting_details 'calc w=1/[\s^2^(Fo^2^)+(0.0433P)^2^+2.0315P] where P=(Fo^2^+2Fc^2^)/3'
_refine_ls_weighting_scheme calc
_refine_ls_wR_factor_gt 0.1285
_refine_ls_wR_factor_ref 0.1440
_reflns_number_gt 5153
_reflns_number_total 7516
_reflns_threshold_expression >2sigma(I)
_cod_data_source_file TsN(H)-CH2-NHTs.cif
_cod_data_source_block sad1
_cod_depositor_comments
;
The following automatic conversions were performed:

'_symmetry_cell_setting' value 'Orthorhombic' changed to
'orthorhombic' according to
/usr/data/users/saulius/crontab/automatic-downloads/current/ACS/lib/dictionaries/cif_core.dic
dictionary named 'cif_core.dic' version 2.4.2 from 2011-04-26.

Automatic conversion script
Id: cif_fix_values 2281 2013-09-26 08:29:07Z andrius 
;
_cod_original_cell_volume 3318(5)
_cod_original_sg_symbol_Hall 'P 2c -2n '
_cod_original_sg_symbol_H-M 'Pna2(1) '
_cod_database_code 4122553

loop_
_symmetry_equiv_pos_as_xyz
'x, y, z'
'-x, -y, z+1/2'
'x+1/2, -y+1/2, z'
'-x+1/2, y+1/2, z+1/2'

loop_
_atom_site_label
_atom_site_type_symbol
_atom_site_fract_x
_atom_site_fract_y
_atom_site_fract_z
_atom_site_U_iso_or_equiv
_atom_site_adp_type
_atom_site_occupancy
_atom_site_symmetry_multiplicity
_atom_site_calc_flag
_atom_site_refinement_flags
S1 S 0.37017(3) 0.72081(8) 0.2314(2) 0.0292(3) Uani 1 1 d .
S2 S 0.27414(3) 0.79496(8) 0.7390(2) 0.0304(3) Uani 1 1 d .
O1 O 0.40619(9) 0.7449(2) 0.3331(6) 0.0335(9) Uani 1 1 d .
O2 O 0.36863(11) 0.7087(2) 0.0007(5) 0.0367(9) Uani 1 1 d .
O3 O 0.27298(10) 0.7903(2) 0.9733(6) 0.0395(10) Uani 1 1 d .
O4 O 0.25794(9) 0.8663(2) 0.6285(6) 0.0387(10) Uani 1 1 d .
N1 N 0.33862(11) 0.7946(2) 0.2823(6) 0.0301(10) Uani 1 1 d .
H1A H 0.3221 0.8087 0.1827 0.036 Uiso 1 1 d R
N2 N 0.31938(11) 0.7891(2) 0.6696(7) 0.0304(10) Uani 1 1 d .
H2A H 0.3344 0.7553 0.7409 0.037 Uiso 1 1 d R
C1 C 0.35387(13) 0.6278(3) 0.3544(8) 0.0253(11) Uani 1 1 d .
C2 C 0.36816(13) 0.6027(3) 0.5578(9) 0.0299(11) Uani 1 1 d .
H2 H 0.3879 0.6337 0.6250 0.036 Uiso 1 1 calc R
C3 C 0.35317(14) 0.5325(3) 0.6579(9) 0.0322(12) Uani 1 1 d .
H3 H 0.3633 0.5157 0.7918 0.039 Uiso 1 1 calc R
C4 C 0.32310(13) 0.4855(3) 0.5644(9) 0.0290(11) Uani 1 1 d .
C5 C 0.30910(14) 0.5104(3) 0.3625(10) 0.0356(13) Uani 1 1 d .
H5 H 0.2892 0.4794 0.2965 0.043 Uiso 1 1 calc R
C6 C 0.32412(14) 0.5803(3) 0.2576(10) 0.0372(13) Uani 1 1 d .
H6 H 0.3144 0.5960 0.1219 0.045 Uiso 1 1 calc R
C7 C 0.30661(15) 0.4077(3) 0.6784(11) 0.0442(15) Uani 1 1 d .
H7A H 0.3246 0.3615 0.6638 0.066 Uiso 1 1 calc R
H7B H 0.2821 0.3926 0.6130 0.066 Uiso 1 1 calc R
H7C H 0.3027 0.4200 0.8301 0.066 Uiso 1 1 calc R
C8 C 0.33690(15) 0.8370(3) 0.4905(8) 0.0314(12) Uani 1 1 d .
H8A H 0.3222 0.8890 0.4723 0.038 Uiso 1 1 calc R
H8B H 0.3633 0.8525 0.5323 0.038 Uiso 1 1 calc R
C9 C 0.24917(13) 0.7039(3) 0.6488(8) 0.0292(12) Uani 1 1 d .
C10 C 0.24591(14) 0.6348(3) 0.7860(9) 0.0335(13) Uani 1 1 d .
H10 H 0.2582 0.6347 0.9213 0.040 Uiso 1 1 calc R
C11 C 0.22420(14) 0.5658(3) 0.7193(10) 0.0331(12) Uani 1 1 d .
H11 H 0.2222 0.5193 0.8115 0.040 Uiso 1 1 calc R
C12 C 0.20536(14) 0.5636(3) 0.5205(9) 0.0315(13) Uani 1 1 d .
C13 C 0.20953(14) 0.6339(3) 0.3832(9) 0.0329(12) Uani 1 1 d .
H13 H 0.1974 0.6339 0.2475 0.039 Uiso 1 1 calc R
C14 C 0.23141(13) 0.7031(3) 0.4462(8) 0.0285(12) Uani 1 1 d .
H14 H 0.2342 0.7490 0.3527 0.034 Uiso 1 1 calc R
C15 C 0.17931(17) 0.4901(3) 0.4588(10) 0.0470(16) Uani 1 1 d .
H15A H 0.1908 0.4383 0.5096 0.070 Uiso 1 1 calc R
H15B H 0.1766 0.4880 0.3031 0.070 Uiso 1 1 calc R
H15C H 0.1541 0.4973 0.5245 0.070 Uiso 1 1 calc R
S3 S 0.39741(4) 0.32623(8) 0.0553(2) 0.0329(3) Uani 1 1 d .
S4 S 0.39705(4) 0.10830(8) 0.5687(2) 0.0322(3) Uani 1 1 d .
O5 O 0.40713(11) 0.3199(2) -0.1740(6) 0.0407(10) Uani 1 1 d .
O6 O 0.36838(10) 0.3846(2) 0.1293(6) 0.0456(11) Uani 1 1 d .
O7 O 0.39932(11) 0.1026(2) 0.8026(5) 0.0364(9) Uani 1 1 d .
O8 O 0.37616(10) 0.0455(2) 0.4492(6) 0.0395(9) Uani 1 1 d .
N3 N 0.38389(11) 0.2321(2) 0.1272(7) 0.0318(10) Uani 1 1 d .
H3A H 0.3923 0.1893 0.0542 0.038 Uiso 1 1 d R
N4 N 0.37592(12) 0.1980(3) 0.5153(7) 0.0327(10) Uani 1 1 d .
H4A H 0.3755 0.2362 0.6151 0.039 Uiso 1 1 d R
C16 C 0.44124(14) 0.3510(3) 0.1914(8) 0.0282(11) Uani 1 1 d .
C17 C 0.43920(16) 0.3917(3) 0.3902(9) 0.0341(13) Uani 1 1 d .
H17 H 0.4151 0.4039 0.4524 0.041 Uiso 1 1 calc R
C18 C 0.47336(17) 0.4142(4) 0.4960(9) 0.0417(15) Uani 1 1 d .
H18 H 0.4718 0.4429 0.6280 0.050 Uiso 1 1 calc R
C19 C 0.50989(17) 0.3949(3) 0.4104(10) 0.0377(14) Uani 1 1 d .
C20 C 0.51113(15) 0.3522(3) 0.2104(11) 0.0417(14) Uani 1 1 d .
H20 H 0.5352 0.3385 0.1493 0.050 Uiso 1 1 calc R
C21 C 0.47666(15) 0.3299(3) 0.1010(10) 0.0381(14) Uani 1 1 d .
H21 H 0.4778 0.3012 -0.0311 0.046 Uiso 1 1 calc R
C22 C 0.54717(16) 0.4208(4) 0.5226(11) 0.0512(17) Uani 1 1 d .
H22A H 0.5549 0.4759 0.4725 0.077 Uiso 1 1 calc R
H22B H 0.5674 0.3807 0.4895 0.077 Uiso 1 1 calc R
H22C H 0.5430 0.4225 0.6774 0.077 Uiso 1 1 calc R
C23 C 0.35783(15) 0.2162(4) 0.3082(9) 0.0382(13) Uani 1 1 d .
H23A H 0.3411 0.2653 0.3262 0.046 Uiso 1 1 calc R
H23B H 0.3411 0.1689 0.2699 0.046 Uiso 1 1 calc R
C24 C 0.44560(15) 0.1119(3) 0.4737(9) 0.0323(13) Uani 1 1 d .
C25 C 0.47357(14) 0.1503(3) 0.5982(10) 0.0383(14) Uani 1 1 d .
H25 H 0.4669 0.1738 0.7321 0.046 Uiso 1 1 calc R
C26 C 0.51157(16) 0.1541(3) 0.5257(10) 0.0420(14) Uani 1 1 d .
H26 H 0.5303 0.1811 0.6108 0.050 Uiso 1 1 calc R
C27 C 0.52254(15) 0.1185(3) 0.3289(10) 0.0371(13) Uani 1 1 d .
C28 C 0.49393(15) 0.0804(3) 0.2056(10) 0.0384(13) Uani 1 1 d .
H28 H 0.5008 0.0567 0.0722 0.046 Uiso 1 1 calc R
C29 C 0.45540(16) 0.0759(3) 0.2725(9) 0.0360(13) Uani 1 1 d .
H29 H 0.4366 0.0498 0.1864 0.043 Uiso 1 1 calc R
C30 C 0.56469(16) 0.1222(4) 0.2505(13) 0.0603(19) Uani 1 1 d .
H30A H 0.5657 0.1084 0.0982 0.090 Uiso 1 1 calc R
H30B H 0.5801 0.0824 0.3314 0.090 Uiso 1 1 calc R
H30C H 0.5748 0.1782 0.2726 0.090 Uiso 1 1 calc R

loop_
_atom_site_aniso_label
_atom_site_aniso_U_11
_atom_site_aniso_U_22
_atom_site_aniso_U_33
_atom_site_aniso_U_23
_atom_site_aniso_U_13
_atom_site_aniso_U_12
S1 0.0340(7) 0.0295(6) 0.0242(6) 0.0010(6) 0.0001(6) 0.0045(5)
S2 0.0268(6) 0.0335(7) 0.0308(7) -0.0033(7) 0.0005(6) 0.0053(5)
O1 0.0289(18) 0.035(2) 0.037(2) -0.0012(17) -0.0008(16) -0.0032(15)
O2 0.048(2) 0.045(2) 0.018(2) 0.0048(16) 0.0003(16) 0.0123(18)
O3 0.041(2) 0.050(2) 0.028(2) -0.0121(18) 0.0040(17) 0.0027(18)
O4 0.035(2) 0.034(2) 0.048(3) -0.0029(18) -0.0098(18) 0.0133(16)
N1 0.039(2) 0.029(2) 0.023(3) -0.0044(19) -0.0031(19) 0.0136(19)
N2 0.031(2) 0.028(2) 0.032(3) 0.003(2) -0.0013(18) 0.0079(18)
C1 0.025(2) 0.024(3) 0.027(3) -0.001(2) 0.000(2) 0.003(2)
C2 0.033(3) 0.028(3) 0.029(3) -0.004(2) -0.013(3) 0.000(2)
C3 0.035(3) 0.029(3) 0.032(3) -0.001(2) -0.006(2) 0.006(2)
C4 0.025(2) 0.029(3) 0.033(3) 0.003(3) 0.001(2) 0.006(2)
C5 0.028(3) 0.032(3) 0.047(3) -0.007(3) -0.011(3) -0.006(2)
C6 0.029(3) 0.049(3) 0.034(3) -0.002(3) -0.009(3) 0.005(2)
C7 0.041(3) 0.039(3) 0.053(4) 0.006(3) -0.009(3) -0.007(2)
C8 0.036(3) 0.025(3) 0.033(3) 0.000(2) 0.004(2) -0.002(2)
C9 0.017(2) 0.036(3) 0.035(3) -0.003(2) -0.002(2) 0.003(2)
C10 0.030(3) 0.039(3) 0.031(3) 0.009(2) -0.005(2) 0.005(2)
C11 0.037(3) 0.030(3) 0.033(3) 0.010(3) 0.004(3) 0.010(2)
C12 0.028(3) 0.028(3) 0.039(4) -0.007(2) 0.006(2) 0.012(2)
C13 0.033(3) 0.041(3) 0.024(3) 0.003(3) -0.007(2) -0.001(2)
C14 0.024(3) 0.036(3) 0.026(3) 0.006(2) -0.002(2) -0.001(2)
C15 0.058(4) 0.034(3) 0.049(4) -0.009(3) -0.007(3) 0.003(3)
S3 0.0399(7) 0.0320(7) 0.0269(7) 0.0008(6) -0.0015(7) -0.0009(6)
S4 0.0363(7) 0.0357(7) 0.0245(7) -0.0033(7) 0.0019(6) -0.0057(6)
O5 0.053(2) 0.044(2) 0.025(2) 0.0051(18) -0.0010(18) -0.0155(18)
O6 0.042(2) 0.041(2) 0.053(3) -0.0055(19) -0.006(2) 0.0161(17)
O7 0.053(2) 0.034(2) 0.022(2) 0.0018(16) 0.0013(17) -0.0007(17)
O8 0.043(2) 0.039(2) 0.037(2) -0.0087(19) -0.0015(18) -0.0144(17)
N3 0.038(2) 0.030(2) 0.028(2) -0.0029(19) 0.0120(19) -0.0084(18)
N4 0.042(3) 0.033(2) 0.024(3) -0.0015(19) 0.0000(19) 0.003(2)
C16 0.041(3) 0.017(2) 0.026(3) -0.002(2) -0.005(2) 0.001(2)
C17 0.042(3) 0.032(3) 0.029(3) 0.000(2) 0.009(3) -0.003(2)
C18 0.056(4) 0.040(3) 0.030(3) -0.006(3) -0.004(3) -0.013(3)
C19 0.045(3) 0.023(3) 0.045(4) 0.001(3) -0.011(3) 0.000(3)
C20 0.035(3) 0.033(3) 0.058(4) -0.005(3) -0.006(3) 0.009(2)
C21 0.042(3) 0.025(3) 0.047(4) -0.013(3) 0.005(3) 0.000(2)
C22 0.051(4) 0.039(3) 0.064(5) 0.002(3) -0.014(3) -0.005(3)
C23 0.033(3) 0.051(3) 0.031(3) 0.002(2) 0.001(2) -0.008(3)
C24 0.037(3) 0.024(3) 0.035(3) -0.002(2) 0.005(2) 0.003(2)
C25 0.038(3) 0.037(3) 0.041(4) -0.010(3) 0.003(3) -0.002(2)
C26 0.039(3) 0.037(3) 0.050(4) -0.006(3) -0.001(3) -0.005(2)
C27 0.035(3) 0.028(3) 0.048(4) 0.008(3) 0.007(3) 0.005(2)
C28 0.042(3) 0.036(3) 0.036(3) -0.002(3) 0.013(3) 0.004(2)
C29 0.046(3) 0.032(3) 0.030(3) -0.005(2) -0.004(3) 0.000(2)
C30 0.047(4) 0.054(4) 0.080(5) -0.001(4) 0.022(4) -0.002(3)

loop_
_atom_type_symbol
_atom_type_description
_atom_type_scat_dispersion_real
_atom_type_scat_dispersion_imag
_atom_type_scat_source
C C 0.0033 0.0016 'International Tables Vol C Tables 4.2.6.8 and 6.1.1.4'
H H 0.0000 0.0000 'International Tables Vol C Tables 4.2.6.8 and 6.1.1.4'
N N 0.0061 0.0033 'International Tables Vol C Tables 4.2.6.8 and 6.1.1.4'
O O 0.0106 0.0060 'International Tables Vol C Tables 4.2.6.8 and 6.1.1.4'
S S 0.1246 0.1234 'International Tables Vol C Tables 4.2.6.8 and 6.1.1.4'

loop_
_geom_angle_atom_site_label_1
_geom_angle_atom_site_label_2
_geom_angle_atom_site_label_3
_geom_angle
O2 S1 O1 119.9(2)
O2 S1 N1 105.2(2)
O1 S1 N1 107.4(2)
O2 S1 C1 107.7(2)
O1 S1 C1 108.1(2)
N1 S1 C1 108.1(2)
O4 S2 O3 120.2(2)
O4 S2 N2 107.1(2)
O3 S2 N2 106.7(2)
O4 S2 C9 107.9(2)
O3 S2 C9 105.0(2)
N2 S2 C9 109.6(2)
C8 N1 S1 122.2(3)
C8 N1 H1A 118.7
S1 N1 H1A 119.1
C8 N2 S2 124.3(3)
C8 N2 H2A 117.3
S2 N2 H2A 118.4
C2 C1 C6 118.8(5)
C2 C1 S1 120.9(4)
C6 C1 S1 120.1(4)
C3 C2 C1 120.0(5)
C3 C2 H2 120.0
C1 C2 H2 120.0
C2 C3 C4 121.7(5)
C2 C3 H3 119.2
C4 C3 H3 119.2
C5 C4 C3 118.1(5)
C5 C4 C7 120.8(5)
C3 C4 C7 121.1(5)
C6 C5 C4 121.1(5)
C6 C5 H5 119.5
C4 C5 H5 119.5
C5 C6 C1 120.3(5)
C5 C6 H6 119.9
C1 C6 H6 119.9
C4 C7 H7A 109.5
C4 C7 H7B 109.5
H7A C7 H7B 109.5
C4 C7 H7C 109.5
H7A C7 H7C 109.5
H7B C7 H7C 109.5
N1 C8 N2 116.1(4)
N1 C8 H8A 108.3
N2 C8 H8A 108.3
N1 C8 H8B 108.3
N2 C8 H8B 108.3
H8A C8 H8B 107.4
C10 C9 C14 120.3(5)
C10 C9 S2 119.5(4)
C14 C9 S2 120.1(4)
C11 C10 C9 119.1(5)
C11 C10 H10 120.4
C9 C10 H10 120.4
C12 C11 C10 122.2(5)
C12 C11 H11 118.9
C10 C11 H11 118.9
C11 C12 C13 117.6(5)
C11 C12 C15 121.1(5)
C13 C12 C15 121.3(5)
C14 C13 C12 121.0(5)
C14 C13 H13 119.5
C12 C13 H13 119.5
C13 C14 C9 119.8(5)
C13 C14 H14 120.1
C9 C14 H14 120.1
C12 C15 H15A 109.5
C12 C15 H15B 109.5
H15A C15 H15B 109.5
C12 C15 H15C 109.5
H15A C15 H15C 109.5
H15B C15 H15C 109.5
O6 S3 O5 120.8(2)
O6 S3 N3 107.9(2)
O5 S3 N3 105.5(2)
O6 S3 C16 107.3(2)
O5 S3 C16 106.3(2)
N3 S3 C16 108.6(2)
O8 S4 O7 119.7(2)
O8 S4 N4 106.3(2)
O7 S4 N4 106.2(2)
O8 S4 C24 109.0(2)
O7 S4 C24 106.3(3)
N4 S4 C24 108.9(2)
C23 N3 S3 123.0(4)
C23 N3 H3A 118.0
S3 N3 H3A 119.0
C23 N4 S4 122.9(4)
C23 N4 H4A 118.7
S4 N4 H4A 118.5
C21 C16 C17 120.9(5)
C21 C16 S3 120.4(4)
C17 C16 S3 118.7(4)
C16 C17 C18 119.4(5)
C16 C17 H17 120.3
C18 C17 H17 120.3
C17 C18 C19 121.8(5)
C17 C18 H18 119.1
C19 C18 H18 119.1
C18 C19 C20 117.6(5)
C18 C19 C22 122.0(5)
C20 C19 C22 120.4(6)
C19 C20 C21 121.0(5)
C19 C20 H20 119.5
C21 C20 H20 119.5
C16 C21 C20 119.2(5)
C16 C21 H21 120.4
C20 C21 H21 120.4
C19 C22 H22A 109.5
C19 C22 H22B 109.5
H22A C22 H22B 109.5
C19 C22 H22C 109.5
H22A C22 H22C 109.5
H22B C22 H22C 109.5
N4 C23 N3 116.5(4)
N4 C23 H23A 108.2
N3 C23 H23A 108.2
N4 C23 H23B 108.2
N3 C23 H23B 108.2
H23A C23 H23B 107.3
C25 C24 C29 120.3(5)
C25 C24 S4 119.4(4)
C29 C24 S4 120.3(4)
C24 C25 C26 120.1(5)
C24 C25 H25 120.0
C26 C25 H25 120.0
C25 C26 C27 121.4(5)
C25 C26 H26 119.3
C27 C26 H26 119.3
C28 C27 C26 117.7(5)
C28 C27 C30 121.2(5)
C26 C27 C30 121.1(5)
C27 C28 C29 122.6(5)
C27 C28 H28 118.7
C29 C28 H28 118.7
C28 C29 C24 118.0(5)
C28 C29 H29 121.0
C24 C29 H29 121.0
C27 C30 H30A 109.5
C27 C30 H30B 109.5
H30A C30 H30B 109.5
C27 C30 H30C 109.5
H30A C30 H30C 109.5
H30B C30 H30C 109.5

loop_
_geom_bond_atom_site_label_1
_geom_bond_atom_site_label_2
_geom_bond_distance
S1 O2 1.428(4)
S1 O1 1.433(3)
S1 N1 1.620(4)
S1 C1 1.745(5)
S2 O4 1.428(4)
S2 O3 1.440(4)
S2 N2 1.609(4)
S2 C9 1.764(5)
N1 C8 1.444(6)
N1 H1A 0.8612
N2 C8 1.463(6)
N2 H2A 0.8604
C1 C2 1.397(7)
C1 C6 1.397(7)
C2 C3 1.369(7)
C2 H2 0.9300
C3 C4 1.393(7)
C3 H3 0.9300
C4 C5 1.385(8)
C4 C7 1.522(7)
C5 C6 1.379(7)
C5 H5 0.9300
C6 H6 0.9300
C7 H7A 0.9600
C7 H7B 0.9600
C7 H7C 0.9600
C8 H8A 0.9700
C8 H8B 0.9700
C9 C10 1.383(7)
C9 C14 1.383(7)
C10 C11 1.381(7)
C10 H10 0.9300
C11 C12 1.380(7)
C11 H11 0.9300
C12 C13 1.402(7)
C12 C15 1.513(7)
C13 C14 1.381(7)
C13 H13 0.9300
C14 H14 0.9300
C15 H15A 0.9600
C15 H15B 0.9600
C15 H15C 0.9600
S3 O6 1.430(4)
S3 O5 1.448(4)
S3 N3 1.619(4)
S3 C16 1.761(5)
S4 O8 1.426(4)
S4 O7 1.439(4)
S4 N4 1.626(4)
S4 C24 1.762(5)
N3 C23 1.446(6)
N3 H3A 0.8608
N4 C23 1.442(7)
N4 H4A 0.8599
C16 C21 1.374(7)
C16 C17 1.380(7)
C17 C18 1.384(7)
C17 H17 0.9300
C18 C19 1.390(8)
C18 H18 0.9300
C19 C20 1.400(8)
C19 C22 1.507(7)
C20 C21 1.402(7)
C20 H20 0.9300
C21 H21 0.9300
C22 H22A 0.9600
C22 H22B 0.9600
C22 H22C 0.9600
C23 H23A 0.9700
C23 H23B 0.9700
C24 C25 1.366(7)
C24 C29 1.400(7)
C25 C26 1.376(7)
C25 H25 0.9300
C26 C27 1.383(8)
C26 H26 0.9300
C27 C28 1.376(8)
C27 C30 1.521(7)
C28 C29 1.383(7)
C28 H28 0.9300
C29 H29 0.9300
C30 H30A 0.9600
C30 H30B 0.9600
C30 H30C 0.9600
